data_7112096
loop_
_publ_author_name
'Hao Zhang'
'Qiong Hu'
'Lidong Li'
'Yimin Hu'
'Pingping Zhou'
'Xiaorong Zhang'
'Haifeng Xie'
'Fei Yin'
'Yadong Hu'
'Shaowu Wang'

_publ_section_title
;
 Convenient one-step construction of yne-functionalized aryl halides
 through domino cyclization from tetraynes
;
_journal_name_full Chem.Commun.
_journal_page_first 3335
_journal_paper_doi 10.1039/c3cc47707j
_journal_volume 50
_journal_year 2014
_chemical_formula_sum 'C33 H33 Cl O4'
_chemical_formula_weight 529.04
_chemical_name_systematic
;
?
;
_space_group_IT_number 61
_symmetry_cell_setting orthorhombic
_symmetry_space_group_name_Hall '-P 2ac 2ab'
_symmetry_space_group_name_H-M 'P b c a'
_atom_sites_solution_hydrogens geom
_atom_sites_solution_primary direct
_atom_sites_solution_secondary difmap
_audit_creation_method SHELXL-97
_cell_angle_alpha 90.00
_cell_angle_beta 90.00
_cell_angle_gamma 90.00
_cell_formula_units_Z 8
_cell_length_a 12.1117(9)
_cell_length_b 15.1500(12)
_cell_length_c 31.225(2)
_cell_measurement_reflns_used 9975
_cell_measurement_temperature 293(2)
_cell_volume 5729.5(7)
_computing_structure_refinement 'SHELXL-97 (Sheldrick, 1997)'
_computing_structure_solution 'SHELXS-97 (Sheldrick, 1990)'
_diffrn_ambient_temperature 293(2)
_diffrn_measured_fraction_theta_full 0.997
_diffrn_measured_fraction_theta_max 0.997
_diffrn_measurement_device_type 'CCD area detector'
_diffrn_measurement_method 'phi and omega scans'
_diffrn_radiation_monochromator graphite
_diffrn_radiation_source 'fine-focus sealed tube'
_diffrn_radiation_type MoK\a
_diffrn_radiation_wavelength 0.71073
_diffrn_reflns_av_R_equivalents 0.0394
_diffrn_reflns_av_sigmaI/netI 0.0247
_diffrn_reflns_limit_h_max 15
_diffrn_reflns_limit_h_min -15
_diffrn_reflns_limit_k_max 18
_diffrn_reflns_limit_k_min -19
_diffrn_reflns_limit_l_max 35
_diffrn_reflns_limit_l_min -40
_diffrn_reflns_number 47424
_diffrn_reflns_theta_full 27.66
_diffrn_reflns_theta_max 27.66
_diffrn_reflns_theta_min 2.13
_exptl_absorpt_coefficient_mu 0.169
_exptl_absorpt_correction_T_max 0.9800
_exptl_absorpt_correction_T_min 0.9703
_exptl_absorpt_correction_type multi-scan
_exptl_crystal_density_diffrn 1.227
_exptl_crystal_density_method 'not measured'
_exptl_crystal_F_000 2240
_exptl_crystal_size_max 0.18
_exptl_crystal_size_mid 0.15
_exptl_crystal_size_min 0.12
_refine_diff_density_max 0.251
_refine_diff_density_min -0.292
_refine_diff_density_rms 0.040
_refine_ls_extinction_method none
_refine_ls_goodness_of_fit_ref 1.036
_refine_ls_hydrogen_treatment constr
_refine_ls_matrix_type full
_refine_ls_number_parameters 347
_refine_ls_number_reflns 6659
_refine_ls_number_restraints 0
_refine_ls_restrained_S_all 1.036
_refine_ls_R_factor_all 0.0895
_refine_ls_R_factor_gt 0.0556
_refine_ls_shift/su_max 0.000
_refine_ls_shift/su_mean 0.000
_refine_ls_structure_factor_coef Fsqd
_refine_ls_weighting_details 'calc w=1/[\s^2^(Fo^2^)+(0.0835P)^2^+1.6385P] where P=(Fo^2^+2Fc^2^)/3'
_refine_ls_weighting_scheme calc
_refine_ls_wR_factor_gt 0.1541
_refine_ls_wR_factor_ref 0.1801
_reflns_number_gt 4184
_reflns_number_total 6659
_reflns_threshold_expression >2sigma(I)
_cod_data_source_file c3cc47707j2.cif
_cod_data_source_block 120109a_0m
_cod_original_cell_volume 5729.6(8)
_cod_original_sg_symbol_H-M 'Pbca '
_cod_database_code 7112096

loop_
_symmetry_equiv_pos_as_xyz
'x, y, z'
'-x+1/2, -y, z+1/2'
'-x, y+1/2, -z+1/2'
'x+1/2, -y+1/2, -z'
'-x, -y, -z'
'x-1/2, y, -z-1/2'
'x, -y-1/2, z-1/2'
'-x-1/2, y-1/2, z'

loop_
_atom_site_label
_atom_site_type_symbol
_atom_site_fract_x
_atom_site_fract_y
_atom_site_fract_z
_atom_site_U_iso_or_equiv
_atom_site_adp_type
_atom_site_occupancy
_atom_site_symmetry_multiplicity
_atom_site_calc_flag
_atom_site_refinement_flags
C1 C 0.38530(16) 0.34408(13) 0.37104(6) 0.0491(4) Uani 1 1 d .
C2 C 0.49241(17) 0.30790(14) 0.36972(6) 0.0523(5) Uani 1 1 d .
C3 C 0.50634(18) 0.22414(14) 0.35214(7) 0.0594(5) Uani 1 1 d .
H3 H 0.5764 0.1990 0.3515 0.071 Uiso 1 1 calc R
C4 C 0.41832(19) 0.17785(14) 0.33563(7) 0.0587(5) Uani 1 1 d .
C5 C 0.31343(17) 0.21361(13) 0.33544(6) 0.0526(5) Uani 1 1 d .
C6 C 0.29799(16) 0.29619(13) 0.35320(6) 0.0497(5) Uani 1 1 d .
C7 C 0.17842(17) 0.32229(16) 0.35219(7) 0.0607(5) Uani 1 1 d .
H7A H 0.1693 0.3803 0.3395 0.073 Uiso 1 1 calc R
H7B H 0.1473 0.3228 0.3808 0.073 Uiso 1 1 calc R
C8 C 0.12249(17) 0.25007(15) 0.32401(6) 0.0571(5) Uani 1 1 d .
C9 C 0.20761(19) 0.17410(15) 0.32000(7) 0.0619(5) Uani 1 1 d .
H9A H 0.1864 0.1242 0.3376 0.074 Uiso 1 1 calc R
H9B H 0.2142 0.1547 0.2905 0.074 Uiso 1 1 calc R
C10 C 0.09566(19) 0.28809(16) 0.28026(7) 0.0624(6) Uani 1 1 d .
C11 C -0.0262(3) 0.3806(2) 0.24168(8) 0.0962(9) Uani 1 1 d .
H11A H 0.0312 0.4188 0.2305 0.115 Uiso 1 1 calc R
H11B H -0.0392 0.3339 0.2210 0.115 Uiso 1 1 calc R
C12 C -0.1259(3) 0.4306(2) 0.24777(11) 0.1076(10) Uani 1 1 d .
H12A H -0.1839 0.3919 0.2572 0.161 Uiso 1 1 calc R
H12B H -0.1469 0.4578 0.2212 0.161 Uiso 1 1 calc R
H12C H -0.1137 0.4754 0.2690 0.161 Uiso 1 1 calc R
C13 C 0.0164(2) 0.21670(18) 0.34425(8) 0.0693(6) Uani 1 1 d .
C14 C -0.1244(3) 0.1064(4) 0.33757(13) 0.1469(18) Uani 1 1 d .
H14A H -0.1064 0.0458 0.3448 0.176 Uiso 1 1 calc R
H14B H -0.1500 0.1357 0.3633 0.176 Uiso 1 1 calc R
C15 C -0.2031(3) 0.1077(4) 0.30814(18) 0.162(2) Uani 1 1 d .
H15A H -0.2117 0.1667 0.2974 0.244 Uiso 1 1 calc R
H15B H -0.2714 0.0884 0.3206 0.244 Uiso 1 1 calc R
H15C H -0.1834 0.0690 0.2850 0.244 Uiso 1 1 calc R
C16 C 0.36204(16) 0.42838(14) 0.38984(6) 0.0521(5) Uani 1 1 d .
C17 C 0.33686(18) 0.49586(14) 0.40704(6) 0.0562(5) Uani 1 1 d .
C18 C 0.31060(19) 0.57644(14) 0.42896(6) 0.0567(5) Uani 1 1 d .
C19 C 0.2017(2) 0.60608(16) 0.43189(7) 0.0665(6) Uani 1 1 d .
H19 H 0.1454 0.5730 0.4196 0.080 Uiso 1 1 calc R
C20 C 0.1766(2) 0.68368(17) 0.45279(8) 0.0758(7) Uani 1 1 d .
H20 H 0.1035 0.7023 0.4542 0.091 Uiso 1 1 calc R
C21 C 0.2577(3) 0.73408(16) 0.47162(7) 0.0745(7) Uani 1 1 d .
C22 C 0.3648(3) 0.70468(17) 0.46872(8) 0.0813(7) Uani 1 1 d .
H22 H 0.4207 0.7378 0.4813 0.098 Uiso 1 1 calc R
C23 C 0.3917(2) 0.62741(17) 0.44769(8) 0.0700(6) Uani 1 1 d .
H23 H 0.4651 0.6096 0.4461 0.084 Uiso 1 1 calc R
C24 C 0.2300(3) 0.81828(17) 0.49542(9) 0.1034(11) Uani 1 1 d .
H24A H 0.2875 0.8615 0.4901 0.124 Uiso 1 1 calc R
H24B H 0.1614 0.8419 0.4843 0.124 Uiso 1 1 calc R
C25 C 0.2189(3) 0.80551(19) 0.54209(9) 0.1023(10) Uani 1 1 d .
H25A H 0.1646 0.7607 0.5476 0.153 Uiso 1 1 calc R
H25B H 0.1961 0.8599 0.5552 0.153 Uiso 1 1 calc R
H25C H 0.2886 0.7876 0.5538 0.153 Uiso 1 1 calc R
C26 C 0.59174(17) 0.35598(14) 0.38535(7) 0.0556(5) Uani 1 1 d .
C27 C 0.59643(19) 0.39665(16) 0.42515(7) 0.0631(6) Uani 1 1 d .
H27 H 0.5345 0.3961 0.4428 0.076 Uiso 1 1 calc R
C28 C 0.6917(2) 0.43798(16) 0.43898(8) 0.0709(6) Uani 1 1 d .
H28 H 0.6929 0.4640 0.4660 0.085 Uiso 1 1 calc R
C29 C 0.7851(2) 0.44156(16) 0.41373(9) 0.0723(6) Uani 1 1 d .
C30 C 0.7811(2) 0.40131(18) 0.37402(9) 0.0740(7) Uani 1 1 d .
H30 H 0.8429 0.4027 0.3564 0.089 Uiso 1 1 calc R
C31 C 0.68633(18) 0.35891(16) 0.36012(8) 0.0652(6) Uani 1 1 d .
H31 H 0.6859 0.3319 0.3334 0.078 Uiso 1 1 calc R
C32 C 0.8909(2) 0.4857(2) 0.42907(12) 0.0957(9) Uani 1 1 d .
H32A H 0.9267 0.5136 0.4048 0.115 Uiso 1 1 calc R
H32B H 0.8718 0.5318 0.4493 0.115 Uiso 1 1 calc R
C33 C 0.9684(3) 0.4258(2) 0.44920(12) 0.1122(11) Uani 1 1 d .
H33A H 0.9347 0.3994 0.4739 0.168 Uiso 1 1 calc R
H33B H 1.0331 0.4579 0.4578 0.168 Uiso 1 1 calc R
H33C H 0.9889 0.3805 0.4292 0.168 Uiso 1 1 calc R
Cl1 Cl 0.43851(6) 0.07174(4) 0.31563(2) 0.0870(3) Uani 1 1 d .
O1 O 0.14581(17) 0.27303(15) 0.24824(5) 0.0974(7) Uani 1 1 d .
O2 O 0.00989(14) 0.34233(12) 0.28193(5) 0.0753(5) Uani 1 1 d .
O3 O -0.02278(16) 0.24190(15) 0.37672(6) 0.0913(6) Uani 1 1 d .
O4 O -0.02493(19) 0.15168(18) 0.32105(7) 0.1157(9) Uani 1 1 d .

loop_
_atom_site_aniso_label
_atom_site_aniso_U_11
_atom_site_aniso_U_22
_atom_site_aniso_U_33
_atom_site_aniso_U_23
_atom_site_aniso_U_13
_atom_site_aniso_U_12
C1 0.0557(11) 0.0527(11) 0.0387(9) 0.0000(8) 0.0000(8) 0.0011(9)
C2 0.0559(11) 0.0568(12) 0.0442(10) 0.0010(9) -0.0014(8) 0.0030(9)
C3 0.0594(12) 0.0606(13) 0.0583(12) -0.0007(10) 0.0006(10) 0.0097(10)
C4 0.0687(13) 0.0514(11) 0.0560(12) -0.0061(9) 0.0013(10) 0.0070(10)
C5 0.0590(12) 0.0543(11) 0.0446(10) -0.0005(9) 0.0007(9) 0.0006(9)
C6 0.0541(11) 0.0544(11) 0.0406(9) -0.0001(8) 0.0014(8) 0.0020(9)
C7 0.0554(12) 0.0708(14) 0.0559(12) -0.0108(10) -0.0022(9) 0.0044(10)
C8 0.0539(11) 0.0705(13) 0.0470(10) -0.0040(10) -0.0004(9) -0.0034(10)
C9 0.0705(14) 0.0605(13) 0.0547(12) -0.0052(10) -0.0018(10) -0.0081(11)
C10 0.0628(13) 0.0737(14) 0.0507(12) -0.0029(10) 0.0018(10) -0.0028(11)
C11 0.121(2) 0.109(2) 0.0583(15) 0.0035(15) -0.0110(15) 0.029(2)
C12 0.108(2) 0.120(3) 0.095(2) -0.011(2) -0.0311(18) 0.022(2)
C13 0.0636(14) 0.0908(18) 0.0535(13) 0.0064(12) 0.0001(11) -0.0074(13)
C14 0.117(3) 0.213(5) 0.111(3) 0.012(3) 0.005(2) -0.089(3)
C15 0.087(3) 0.211(5) 0.189(5) 0.063(4) -0.020(3) -0.025(3)
C16 0.0546(11) 0.0564(12) 0.0454(10) -0.0013(9) -0.0010(9) 0.0009(9)
C17 0.0648(13) 0.0598(12) 0.0440(10) -0.0008(9) 0.0015(9) 0.0004(10)
C18 0.0742(13) 0.0541(12) 0.0418(10) -0.0016(9) 0.0058(9) -0.0005(10)
C19 0.0737(14) 0.0672(14) 0.0584(13) -0.0033(11) -0.0005(11) 0.0043(12)
C20 0.0937(18) 0.0732(16) 0.0606(14) 0.0009(12) 0.0082(13) 0.0222(14)
C21 0.118(2) 0.0556(13) 0.0500(12) 0.0009(10) 0.0132(13) 0.0078(14)
C22 0.105(2) 0.0679(15) 0.0710(16) -0.0146(13) 0.0048(15) -0.0196(15)
C23 0.0724(14) 0.0706(15) 0.0669(14) -0.0130(12) 0.0094(11) -0.0082(12)
C24 0.174(3) 0.0586(15) 0.0772(18) -0.0069(13) 0.012(2) 0.0171(19)
C25 0.152(3) 0.0719(17) 0.0829(19) -0.0171(15) 0.0329(19) 0.0066(18)
C26 0.0556(11) 0.0591(12) 0.0522(11) 0.0037(9) -0.0064(9) 0.0025(9)
C27 0.0636(13) 0.0711(14) 0.0546(12) 0.0004(11) -0.0051(10) 0.0000(11)
C28 0.0766(15) 0.0685(15) 0.0675(14) -0.0045(11) -0.0166(12) -0.0023(12)
C29 0.0647(14) 0.0667(14) 0.0855(17) 0.0042(13) -0.0170(13) -0.0007(11)
C30 0.0551(13) 0.0821(17) 0.0847(17) 0.0055(14) -0.0006(12) 0.0017(12)
C31 0.0582(12) 0.0760(15) 0.0615(13) -0.0013(11) -0.0017(10) 0.0060(11)
C32 0.0740(17) 0.088(2) 0.125(2) -0.0028(18) -0.0285(17) -0.0098(15)
C33 0.084(2) 0.122(3) 0.131(3) 0.003(2) -0.0294(19) -0.0158(19)
Cl1 0.0928(5) 0.0618(4) 0.1065(5) -0.0249(3) -0.0041(4) 0.0141(3)
O1 0.1094(15) 0.1275(17) 0.0552(9) 0.0126(10) 0.0247(10) 0.0327(13)
O2 0.0778(11) 0.1002(13) 0.0477(8) -0.0045(8) -0.0056(7) 0.0179(10)
O3 0.0766(12) 0.1292(17) 0.0681(11) -0.0032(11) 0.0190(9) -0.0058(11)
O4 0.1038(15) 0.154(2) 0.0889(14) -0.0247(14) 0.0208(12) -0.0701(15)

loop_
_atom_type_symbol
_atom_type_description
_atom_type_scat_dispersion_real
_atom_type_scat_dispersion_imag
_atom_type_scat_source
C C 0.0033 0.0016 'International Tables Vol C Tables 4.2.6.8 and 6.1.1.4'
H H 0.0000 0.0000 'International Tables Vol C Tables 4.2.6.8 and 6.1.1.4'
O O 0.0106 0.0060 'International Tables Vol C Tables 4.2.6.8 and 6.1.1.4'
Cl Cl 0.1484 0.1585 'International Tables Vol C Tables 4.2.6.8 and 6.1.1.4'

loop_
_geom_angle_atom_site_label_1
_geom_angle_atom_site_label_2
_geom_angle_atom_site_label_3
_geom_angle
C6 C1 C2 118.87(18)
C6 C1 C16 118.48(17)
C2 C1 C16 122.66(18)
C3 C2 C1 118.53(19)
C3 C2 C26 118.49(18)
C1 C2 C26 122.96(18)
C4 C3 C2 121.2(2)
C3 C4 C5 120.95(19)
C3 C4 Cl1 119.72(17)
C5 C4 Cl1 119.32(17)
C6 C5 C4 118.56(19)
C6 C5 C9 112.10(18)
C4 C5 C9 129.28(19)
C5 C6 C1 121.84(18)
C5 C6 C7 111.15(18)
C1 C6 C7 126.95(18)
C6 C7 C8 104.25(17)
C10 C8 C13 108.65(18)
C10 C8 C9 110.58(17)
C13 C8 C9 110.4(2)
C10 C8 C7 109.56(19)
C13 C8 C7 111.49(18)
C9 C8 C7 106.11(17)
C5 C9 C8 104.30(17)
O1 C10 O2 123.4(2)
O1 C10 C8 125.0(2)
O2 C10 C8 111.57(18)
C12 C11 O2 110.4(2)
O3 C13 O4 124.0(2)
O3 C13 C8 126.1(2)
O4 C13 C8 109.9(2)
C15 C14 O4 109.7(4)
C17 C16 C1 175.4(2)
C16 C17 C18 177.5(2)
C23 C18 C19 117.7(2)
C23 C18 C17 121.4(2)
C19 C18 C17 120.9(2)
C20 C19 C18 120.9(2)
C21 C20 C19 121.1(3)
C22 C21 C20 117.8(2)
C22 C21 C24 121.0(3)
C20 C21 C24 121.2(3)
C21 C22 C23 121.9(2)
C18 C23 C22 120.5(2)
C25 C24 C21 113.2(2)
C27 C26 C31 117.3(2)
C27 C26 C2 122.94(19)
C31 C26 C2 119.70(19)
C28 C27 C26 121.0(2)
C29 C28 C27 121.6(2)
C28 C29 C30 117.8(2)
C28 C29 C32 121.8(3)
C30 C29 C32 120.4(3)
C29 C30 C31 121.0(2)
C30 C31 C26 121.3(2)
C33 C32 C29 114.0(3)
C10 O2 C11 116.70(19)
C13 O4 C14 117.6(3)

loop_
_geom_bond_atom_site_label_1
_geom_bond_atom_site_label_2
_geom_bond_distance
C1 C6 1.398(3)
C1 C2 1.409(3)
C1 C16 1.434(3)
C2 C3 1.393(3)
C2 C26 1.489(3)
C3 C4 1.376(3)
C4 C5 1.381(3)
C4 Cl1 1.742(2)
C5 C6 1.381(3)
C5 C9 1.494(3)
C6 C7 1.501(3)
C7 C8 1.559(3)
C8 C10 1.518(3)
C8 C13 1.519(3)
C8 C9 1.550(3)
C10 O1 1.192(3)
C10 O2 1.326(3)
C11 C12 1.439(4)
C11 O2 1.451(3)
C13 O3 1.183(3)
C13 O4 1.321(3)
C14 C15 1.325(5)
C14 O4 1.479(4)
C16 C17 1.194(3)
C17 C18 1.435(3)
C18 C23 1.379(3)
C18 C19 1.396(3)
C19 C20 1.379(3)
C20 C21 1.377(4)
C21 C22 1.373(4)
C21 C24 1.514(3)
C22 C23 1.381(3)
C24 C25 1.476(4)
C26 C27 1.388(3)
C26 C31 1.391(3)
C27 C28 1.382(3)
C28 C29 1.380(4)
C29 C30 1.383(4)
C29 C32 1.522(4)
C30 C31 1.385(3)
C32 C33 1.450(4)
